data_1569331
loop_
_publ_author_name
'Korzun, Andr&#xe9;'
'Crespi, Stefano'
'Golz, Christopher'
'Bismuto, Alessandro'

_publ_section_title
;
 Replacing the BO in BODIPY: unlocking the path to SBDIPY and BIDIPY
 chromophores.
;
_journal_issue 24
_journal_name_full 'Chemical science'
_journal_page_first 6579
_journal_page_last 6584
_journal_paper_doi 10.1039/d3sc01493b
_journal_volume 14
_journal_year 2023
_chemical_formula_moiety 'C22 H25 Cl2 N2 Sb'
_chemical_formula_sum 'C22 H25 Cl2 N2 Sb'
_chemical_formula_weight 510.09
_space_group_crystal_system triclinic
_space_group_IT_number 2
_space_group_name_Hall '-P 1'
_space_group_name_H-M_alt 'P -1'
_atom_sites_solution_hydrogens geom
_atom_sites_solution_primary dual
_audit_creation_date 2022-01-31
_audit_creation_method
;
FinalCif V97 by Daniel Kratzert, Freiburg 2022,
https://dkratzert.de/finalcif.html
;
_audit_update_record
;
2023-02-13 deposited with the CCDC.	2023-05-29 downloaded from the CCDC.
;
_cell_angle_alpha 65.998(3)
_cell_angle_beta 80.920(3)
_cell_angle_gamma 76.814(3)
_cell_formula_units_Z 2
_cell_length_a 7.7567(9)
_cell_length_b 11.3335(15)
_cell_length_c 13.6924(17)
_cell_measurement_reflns_used 9898
_cell_measurement_temperature 100.00
_cell_measurement_theta_max 29.637
_cell_measurement_theta_min 2.703
_cell_volume 1067.8(2)
_computing_cell_refinement 'SAINT V8.40A (Bruker, 2019)'
_computing_data_collection 'Bruker BIS V6.2.14/2020-04-30'
_computing_data_reduction 'SAINT V8.40A (Bruker, 2019)'
_computing_molecular_graphics 'Olex2 1.5 (Dolomanov et al., 2009)'
_computing_publication_material 'Olex2 1.5 (Dolomanov et al., 2009)'
_computing_structure_refinement 'XL  (Sheldrick, 2008)'
_computing_structure_solution 'XT  (Sheldrick, 2015)'
_diffrn_ambient_environment N~2~
_diffrn_ambient_temperature 100.00
_diffrn_detector CPAD
_diffrn_detector_area_resol_mean 7.41
_diffrn_detector_type 'Bruker PHOTON III'
_diffrn_measured_fraction_theta_full 0.999
_diffrn_measured_fraction_theta_max 0.998
_diffrn_measurement_device 'four-circle diffractometer'
_diffrn_measurement_device_type 'Bruker D8 VENTURE dual wavelength Mo/Cu'
_diffrn_measurement_method '\w and \f scans'
_diffrn_measurement_specimen_support 'MiTeGen micromount'
_diffrn_radiation_monochromator 'mirror optics'
_diffrn_radiation_probe x-ray
_diffrn_radiation_type MoK\a
_diffrn_radiation_wavelength 0.71073
_diffrn_reflns_av_R_equivalents 0.0322
_diffrn_reflns_av_unetI/netI 0.0144
_diffrn_reflns_Laue_measured_fraction_full 0.999
_diffrn_reflns_Laue_measured_fraction_max 0.998
_diffrn_reflns_limit_h_max 10
_diffrn_reflns_limit_h_min -10
_diffrn_reflns_limit_k_max 15
_diffrn_reflns_limit_k_min -15
_diffrn_reflns_limit_l_max 19
_diffrn_reflns_limit_l_min -19
_diffrn_reflns_number 65221
_diffrn_reflns_point_group_measured_fraction_full 0.999
_diffrn_reflns_point_group_measured_fraction_max 0.998
_diffrn_reflns_theta_full 25.242
_diffrn_reflns_theta_max 29.654
_diffrn_reflns_theta_min 2.037
_diffrn_source 'microfocus sealed X-ray tube'
_diffrn_source_current 1.0
_diffrn_source_power 0.05
_diffrn_source_type 'Incoatec I\ms'
_diffrn_source_voltage 50.0
_diffrn_standards_number 0
_exptl_absorpt_coefficient_mu 1.552
_exptl_absorpt_correction_T_max 0.9682
_exptl_absorpt_correction_T_min 0.8816
_exptl_absorpt_correction_type numerical
_exptl_absorpt_process_details
;
SADABS-2016/2 (Bruker,2016/2) was used for absorption correction.
wR2(int) was 0.0693 before and 0.0463 after correction.
The Ratio of minimum to maximum transmission is 0.9106.
The \l/2 correction factor is Not present.
;
_exptl_crystal_colour orange
_exptl_crystal_colour_primary orange
_exptl_crystal_density_diffrn 1.587
_exptl_crystal_description block
_exptl_crystal_F_000 512
_exptl_crystal_size_max 0.078
_exptl_crystal_size_mid 0.077
_exptl_crystal_size_min 0.048
_refine_diff_density_max 0.683
_refine_diff_density_min -0.420
_refine_diff_density_rms 0.063
_refine_ls_extinction_method none
_refine_ls_goodness_of_fit_ref 1.078
_refine_ls_hydrogen_treatment constr
_refine_ls_matrix_type full
_refine_ls_number_parameters 252
_refine_ls_number_reflns 6011
_refine_ls_number_restraints 0
_refine_ls_restrained_S_all 1.078
_refine_ls_R_factor_all 0.0196
_refine_ls_R_factor_gt 0.0178
_refine_ls_shift/su_max 0.001
_refine_ls_shift/su_mean 0.000
_refine_ls_structure_factor_coef Fsqd
_refine_ls_weighting_details 'w=1/[\s^2^(Fo^2^)+(0.0182P)^2^+0.7504P] where P=(Fo^2^+2Fc^2^)/3'
_refine_ls_weighting_scheme calc
_refine_ls_wR_factor_gt 0.0446
_refine_ls_wR_factor_ref 0.0455
_reflns_Friedel_coverage 0.000
_reflns_number_gt 5695
_reflns_number_total 6011
_reflns_threshold_expression 'I > 2\s(I)'
_cod_data_source_file d3sc01493b2.cif
_cod_data_source_block mo_1569_cg_0m
_cod_database_code 1569331
_shelx_shelxl_version_number 2018/3
_olex2_refinement_description
;
1. Fixed Uiso
 At 1.2 times of:
  All C(H) groups, All C(H,H,H,H,H,H) groups
 At 1.5 times of:
  All C(H,H,H) groups
2. Others
 Sof(H13D)=Sof(H13E)=Sof(H13F)=1-FVAR(1)
 Sof(H13A)=Sof(H13B)=Sof(H13C)=FVAR(1)
3.a Aromatic/amide H refined with riding coordinates:
 C3(H3), C9(H9), C11(H11), C18(H18)
3.b Disordered Me refined as rotating group:
 C13(H13A,H13B,H13C,H13D,H13E,H13F)
3.c Idealised Me refined as rotating group:
 C1(H1A,H1B,H1C), C14(H14A,H14B,H14C), C15(H15A,H15B,H15C), C20(H20A,H20B,
 H20C), C21(H21A,H21B,H21C), C22(H22A,H22B,H22C)
;
_olex2_submission_special_instructions 'No special instructions were received'
_shelx_space_group_comment
;
The symmetry employed for this shelxl refinement is uniquely defined
by the following loop, which should always be used as a source of
symmetry information in preference to the above space-group names.
They are only intended as comments.
;
_shelx_estimated_absorpt_t_min 0.889
_shelx_estimated_absorpt_t_max 0.929
_olex2_diffrn_ambient_temperature_device 'Oxford Cryostream 800'

loop_
_space_group_symop_operation_xyz
'x, y, z'
'-x, -y, -z'

loop_
_atom_site_label
_atom_site_type_symbol
_atom_site_fract_x
_atom_site_fract_y
_atom_site_fract_z
_atom_site_U_iso_or_equiv
_atom_site_adp_type
_atom_site_occupancy
_atom_site_site_symmetry_order
_atom_site_calc_flag
_atom_site_refinement_flags_posn
_atom_site_refinement_flags_adp
_atom_site_refinement_flags_occupancy
_atom_site_disorder_assembly
_atom_site_disorder_group
Sb1 Sb 0.37092(2) 0.46361(2) 0.37998(2) 0.01649(3) Uani 1 1 d . . . . .
Cl1 Cl 0.56241(5) 0.26537(4) 0.51461(3) 0.02435(7) Uani 1 1 d . . . . .
Cl2 Cl 0.19344(5) 0.63888(4) 0.22872(3) 0.02963(8) Uani 1 1 d . . . . .
N1 N 0.57752(15) 0.44970(11) 0.26876(9) 0.0153(2) Uani 1 1 d . . . . .
N2 N 0.27658(15) 0.32524(11) 0.35155(9) 0.0163(2) Uani 1 1 d . . . . .
C1 C 0.6918(2) 0.63295(15) 0.27802(13) 0.0241(3) Uani 1 1 d . . . . .
H1A H 0.600968 0.705787 0.238753 0.036 Uiso 1 1 calc R U . . .
H1B H 0.806202 0.662249 0.262801 0.036 Uiso 1 1 calc R U . . .
H1C H 0.658182 0.603958 0.355117 0.036 Uiso 1 1 calc R U . . .
C2 C 0.70728(19) 0.52168(13) 0.24364(11) 0.0168(2) Uani 1 1 d . . . . .
C3 C 0.84451(18) 0.47641(14) 0.18132(11) 0.0176(3) Uani 1 1 d . . . . .
H3 H 0.950894 0.510513 0.153289 0.021 Uiso 1 1 calc R U . . .
C4 C 0.79924(17) 0.37309(13) 0.16722(11) 0.0158(2) Uani 1 1 d . . . . .
C5 C 0.62946(17) 0.35382(13) 0.22400(10) 0.0144(2) Uani 1 1 d . . . . .
C6 C 0.52722(17) 0.25967(13) 0.23742(10) 0.0141(2) Uani 1 1 d . . . . .
C7 C 0.60429(18) 0.16362(13) 0.18587(11) 0.0154(2) Uani 1 1 d . . . . .
C8 C 0.70763(18) 0.04327(13) 0.24503(11) 0.0166(2) Uani 1 1 d . . . . .
C9 C 0.78425(19) -0.04266(13) 0.19401(12) 0.0189(3) Uani 1 1 d . . . . .
H9 H 0.857505 -0.123301 0.232630 0.023 Uiso 1 1 calc R U . . .
C10 C 0.75614(19) -0.01329(14) 0.08792(12) 0.0193(3) Uani 1 1 d . . . . .
C11 C 0.64997(19) 0.10606(14) 0.03181(11) 0.0189(3) Uani 1 1 d . . . . .
H11 H 0.628460 0.126510 -0.040220 0.023 Uiso 1 1 calc R U . . .
C12 C 0.57489(18) 0.19579(13) 0.07879(11) 0.0168(2) Uani 1 1 d . . . . .
C13 C 0.4655(2) 0.32543(14) 0.01448(12) 0.0214(3) Uani 1 1 d . . . . .
H13A H 0.344594 0.332547 0.048433 0.026 Uiso 0.58(2) 1 calc R U P . .
H13B H 0.461598 0.330836 -0.058434 0.026 Uiso 0.58(2) 1 calc R U P . .
H13C H 0.519105 0.397257 0.011611 0.026 Uiso 0.58(2) 1 calc R U P . .
H13D H 0.538937 0.374547 -0.047360 0.026 Uiso 0.42(2) 1 calc R U P . .
H13E H 0.421933 0.376257 0.059507 0.026 Uiso 0.42(2) 1 calc R U P . .
H13F H 0.364426 0.309836 -0.010538 0.026 Uiso 0.42(2) 1 calc R U P . .
C14 C 0.8391(2) -0.10674(16) 0.03365(13) 0.0251(3) Uani 1 1 d . . . . .
H14A H 0.752132 -0.158228 0.035324 0.038 Uiso 1 1 calc R U . . .
H14B H 0.942347 -0.165995 0.071240 0.038 Uiso 1 1 calc R U . . .
H14C H 0.876964 -0.056826 -0.040946 0.038 Uiso 1 1 calc R U . . .
C15 C 0.7338(2) 0.00394(14) 0.36181(11) 0.0205(3) Uani 1 1 d . . . . .
H15A H 0.723801 0.082894 0.376716 0.031 Uiso 1 1 calc R U . . .
H15B H 0.851773 -0.050216 0.378099 0.031 Uiso 1 1 calc R U . . .
H15C H 0.642883 -0.046411 0.406430 0.031 Uiso 1 1 calc R U . . .
C16 C 0.36257(18) 0.24595(13) 0.29516(11) 0.0153(2) Uani 1 1 d . . . . .
C17 C 0.24893(18) 0.15485(14) 0.31064(11) 0.0174(2) Uani 1 1 d . . . . .
C18 C 0.10245(19) 0.18207(14) 0.37508(12) 0.0198(3) Uani 1 1 d . . . . .
H18 H 0.004429 0.137505 0.398613 0.024 Uiso 1 1 calc R U . . .
C19 C 0.12241(18) 0.28595(14) 0.39989(11) 0.0188(3) Uani 1 1 d . . . . .
C20 C 0.0041(2) 0.34751(16) 0.46948(13) 0.0252(3) Uani 1 1 d . . . . .
H20A H 0.063578 0.327841 0.533816 0.038 Uiso 1 1 calc R U . . .
H20B H -0.106452 0.312414 0.490381 0.038 Uiso 1 1 calc R U . . .
H20C H -0.022964 0.442842 0.430136 0.038 Uiso 1 1 calc R U . . .
C21 C 0.2728(2) 0.04920(15) 0.26769(13) 0.0220(3) Uani 1 1 d . . . . .
H21A H 0.292642 0.087356 0.189427 0.033 Uiso 1 1 calc R U . . .
H21B H 0.166021 0.009652 0.287559 0.033 Uiso 1 1 calc R U . . .
H21C H 0.375434 -0.018409 0.298044 0.033 Uiso 1 1 calc R U . . .
C22 C 0.91415(19) 0.30385(15) 0.10118(13) 0.0220(3) Uani 1 1 d . . . . .
H22A H 0.939027 0.209328 0.144270 0.033 Uiso 1 1 calc R U . . .
H22B H 1.025996 0.337070 0.077495 0.033 Uiso 1 1 calc R U . . .
H22C H 0.852823 0.319734 0.038459 0.033 Uiso 1 1 calc R U . . .

loop_
_atom_site_aniso_label
_atom_site_aniso_U_11
_atom_site_aniso_U_22
_atom_site_aniso_U_33
_atom_site_aniso_U_23
_atom_site_aniso_U_13
_atom_site_aniso_U_12
Sb1 0.01682(5) 0.01771(5) 0.01811(5) -0.01059(3) 0.00241(3) -0.00470(3)
Cl1 0.02461(17) 0.02719(17) 0.01916(16) -0.00463(13) -0.00348(13) -0.00758(13)
Cl2 0.02198(17) 0.02231(17) 0.0357(2) -0.00327(15) -0.00452(15) -0.00050(13)
N1 0.0160(5) 0.0157(5) 0.0160(5) -0.0076(4) 0.0006(4) -0.0047(4)
N2 0.0152(5) 0.0178(5) 0.0182(5) -0.0091(4) 0.0009(4) -0.0050(4)
C1 0.0265(7) 0.0228(7) 0.0295(8) -0.0156(6) 0.0041(6) -0.0106(6)
C2 0.0200(6) 0.0155(6) 0.0159(6) -0.0057(5) -0.0014(5) -0.0056(5)
C3 0.0168(6) 0.0182(6) 0.0182(6) -0.0065(5) -0.0002(5) -0.0060(5)
C4 0.0142(6) 0.0159(6) 0.0163(6) -0.0055(5) -0.0008(5) -0.0022(5)
C5 0.0154(6) 0.0140(6) 0.0141(6) -0.0059(5) -0.0009(4) -0.0022(4)
C6 0.0158(6) 0.0133(6) 0.0132(5) -0.0049(5) -0.0025(4) -0.0018(4)
C7 0.0160(6) 0.0145(6) 0.0173(6) -0.0076(5) -0.0004(5) -0.0038(5)
C8 0.0182(6) 0.0148(6) 0.0181(6) -0.0065(5) -0.0026(5) -0.0044(5)
C9 0.0201(6) 0.0135(6) 0.0234(7) -0.0075(5) -0.0033(5) -0.0019(5)
C10 0.0197(6) 0.0183(6) 0.0234(7) -0.0118(5) 0.0008(5) -0.0048(5)
C11 0.0224(7) 0.0200(6) 0.0170(6) -0.0094(5) -0.0004(5) -0.0054(5)
C12 0.0177(6) 0.0157(6) 0.0173(6) -0.0065(5) -0.0023(5) -0.0029(5)
C13 0.0258(7) 0.0187(6) 0.0185(6) -0.0065(5) -0.0067(5) 0.0004(5)
C14 0.0275(8) 0.0235(7) 0.0295(8) -0.0173(6) 0.0005(6) -0.0030(6)
C15 0.0250(7) 0.0183(6) 0.0184(6) -0.0053(5) -0.0058(5) -0.0045(5)
C16 0.0164(6) 0.0153(6) 0.0152(6) -0.0066(5) -0.0014(5) -0.0034(5)
C17 0.0183(6) 0.0177(6) 0.0170(6) -0.0054(5) -0.0034(5) -0.0055(5)
C18 0.0183(6) 0.0218(7) 0.0200(6) -0.0063(5) -0.0013(5) -0.0084(5)
C19 0.0162(6) 0.0221(7) 0.0181(6) -0.0075(5) 0.0005(5) -0.0049(5)
C20 0.0199(7) 0.0295(8) 0.0294(8) -0.0161(6) 0.0063(6) -0.0071(6)
C21 0.0235(7) 0.0203(7) 0.0266(7) -0.0110(6) -0.0017(6) -0.0087(5)
C22 0.0177(6) 0.0245(7) 0.0269(7) -0.0148(6) 0.0055(5) -0.0053(5)

loop_
_atom_type_symbol
_atom_type_description
_atom_type_scat_dispersion_real
_atom_type_scat_dispersion_imag
_atom_type_scat_source
C C 0.0033 0.0016 'International Tables Vol C Tables 4.2.6.8 and 6.1.1.4'
H H 0.0000 0.0000 'International Tables Vol C Tables 4.2.6.8 and 6.1.1.4'
Cl Cl 0.1484 0.1585 'International Tables Vol C Tables 4.2.6.8 and 6.1.1.4'
N N 0.0061 0.0033 'International Tables Vol C Tables 4.2.6.8 and 6.1.1.4'
Sb Sb -0.5866 1.5461 'International Tables Vol C Tables 4.2.6.8 and 6.1.1.4'

loop_
_geom_angle_atom_site_label_1
_geom_angle_atom_site_label_2
_geom_angle_atom_site_label_3
_geom_angle
_geom_angle_site_symmetry_1
_geom_angle_site_symmetry_3
_geom_angle_publ_flag
Cl2 Sb1 Cl1 171.088(14) . . ?
N1 Sb1 Cl1 85.28(3) . . ?
N1 Sb1 Cl2 88.68(3) . . ?
N1 Sb1 N2 87.37(5) . . ?
N2 Sb1 Cl1 85.26(4) . . ?
N2 Sb1 Cl2 87.92(4) . . ?
C2 N1 Sb1 121.60(9) . . ?
C2 N1 C5 108.82(11) . . ?
C5 N1 Sb1 128.45(9) . . ?
C16 N2 Sb1 128.76(9) . . ?
C19 N2 Sb1 121.72(10) . . ?
C19 N2 C16 109.01(11) . . ?
H1A C1 H1B 109.5 . . ?
H1A C1 H1C 109.5 . . ?
H1B C1 H1C 109.5 . . ?
C2 C1 H1A 109.5 . . ?
C2 C1 H1B 109.5 . . ?
C2 C1 H1C 109.5 . . ?
N1 C2 C1 122.16(13) . . ?
N1 C2 C3 109.23(12) . . ?
C3 C2 C1 128.59(13) . . ?
C2 C3 H3 125.8 . . ?
C4 C3 C2 108.38(12) . . ?
C4 C3 H3 125.8 . . ?
C3 C4 C5 106.99(12) . . ?
C3 C4 C22 122.73(12) . . ?
C5 C4 C22 130.27(13) . . ?
N1 C5 C4 106.57(11) . . ?
C6 C5 N1 123.67(12) . . ?
C6 C5 C4 129.76(12) . . ?
C5 C6 C7 116.52(12) . . ?
C16 C6 C5 126.58(12) . . ?
C16 C6 C7 116.89(12) . . ?
C8 C7 C6 119.34(12) . . ?
C8 C7 C12 120.93(12) . . ?
C12 C7 C6 119.72(12) . . ?
C7 C8 C15 121.81(12) . . ?
C9 C8 C7 118.38(13) . . ?
C9 C8 C15 119.80(12) . . ?
C8 C9 H9 119.1 . . ?
C10 C9 C8 121.74(13) . . ?
C10 C9 H9 119.1 . . ?
C9 C10 C11 118.53(13) . . ?
C9 C10 C14 121.34(13) . . ?
C11 C10 C14 120.13(13) . . ?
C10 C11 H11 119.2 . . ?
C12 C11 C10 121.53(13) . . ?
C12 C11 H11 119.2 . . ?
C7 C12 C13 121.20(12) . . ?
C11 C12 C7 118.85(13) . . ?
C11 C12 C13 119.95(12) . . ?
C12 C13 H13A 109.5 . . ?
C12 C13 H13B 109.5 . . ?
C12 C13 H13C 109.5 . . ?
C12 C13 H13D 109.5 . . ?
C12 C13 H13E 109.5 . . ?
C12 C13 H13F 109.5 . . ?
H13A C13 H13B 109.5 . . ?
H13A C13 H13C 109.5 . . ?
H13A C13 H13D 141.1 . . ?
H13A C13 H13E 56.3 . . ?
H13A C13 H13F 56.3 . . ?
H13B C13 H13C 109.5 . . ?
H13B C13 H13D 56.3 . . ?
H13B C13 H13E 141.1 . . ?
H13B C13 H13F 56.3 . . ?
H13C C13 H13D 56.3 . . ?
H13C C13 H13E 56.3 . . ?
H13C C13 H13F 141.1 . . ?
H13D C13 H13E 109.5 . . ?
H13D C13 H13F 109.5 . . ?
H13E C13 H13F 109.5 . . ?
C10 C14 H14A 109.5 . . ?
C10 C14 H14B 109.5 . . ?
C10 C14 H14C 109.5 . . ?
H14A C14 H14B 109.5 . . ?
H14A C14 H14C 109.5 . . ?
H14B C14 H14C 109.5 . . ?
C8 C15 H15A 109.5 . . ?
C8 C15 H15B 109.5 . . ?
C8 C15 H15C 109.5 . . ?
H15A C15 H15B 109.5 . . ?
H15A C15 H15C 109.5 . . ?
H15B C15 H15C 109.5 . . ?
N2 C16 C17 106.57(11) . . ?
C6 C16 N2 123.55(12) . . ?
C6 C16 C17 129.88(13) . . ?
C16 C17 C21 129.68(13) . . ?
C18 C17 C16 106.70(12) . . ?
C18 C17 C21 123.61(13) . . ?
C17 C18 H18 125.7 . . ?
C17 C18 C19 108.69(13) . . ?
C19 C18 H18 125.7 . . ?
N2 C19 C18 109.02(12) . . ?
N2 C19 C20 121.92(13) . . ?
C18 C19 C20 129.04(13) . . ?
C19 C20 H20A 109.5 . . ?
C19 C20 H20B 109.5 . . ?
C19 C20 H20C 109.5 . . ?
H20A C20 H20B 109.5 . . ?
H20A C20 H20C 109.5 . . ?
H20B C20 H20C 109.5 . . ?
C17 C21 H21A 109.5 . . ?
C17 C21 H21B 109.5 . . ?
C17 C21 H21C 109.5 . . ?
H21A C21 H21B 109.5 . . ?
H21A C21 H21C 109.5 . . ?
H21B C21 H21C 109.5 . . ?
C4 C22 H22A 109.5 . . ?
C4 C22 H22B 109.5 . . ?
C4 C22 H22C 109.5 . . ?
H22A C22 H22B 109.5 . . ?
H22A C22 H22C 109.5 . . ?
H22B C22 H22C 109.5 . . ?

loop_
_geom_bond_atom_site_label_1
_geom_bond_atom_site_label_2
_geom_bond_distance
_geom_bond_site_symmetry_2
_geom_bond_publ_flag
Sb1 Cl1 2.5738(4) . ?
Sb1 Cl2 2.5369(5) . ?
Sb1 N1 2.0547(12) . ?
Sb1 N2 2.0632(12) . ?
N1 C2 1.3543(17) . ?
N1 C5 1.4081(17) . ?
N2 C16 1.4060(17) . ?
N2 C19 1.3489(18) . ?
C1 H1A 0.9800 . ?
C1 H1B 0.9800 . ?
C1 H1C 0.9800 . ?
C1 C2 1.4908(19) . ?
C2 C3 1.3946(19) . ?
C3 H3 0.9500 . ?
C3 C4 1.3873(19) . ?
C4 C5 1.4340(18) . ?
C4 C22 1.4939(19) . ?
C5 C6 1.4078(18) . ?
C6 C7 1.4952(18) . ?
C6 C16 1.3972(18) . ?
C7 C8 1.4023(18) . ?
C7 C12 1.4026(19) . ?
C8 C9 1.3957(19) . ?
C8 C15 1.5093(19) . ?
C9 H9 0.9500 . ?
C9 C10 1.394(2) . ?
C10 C11 1.394(2) . ?
C10 C14 1.506(2) . ?
C11 H11 0.9500 . ?
C11 C12 1.3896(19) . ?
C12 C13 1.5062(19) . ?
C13 H13A 0.9800 . ?
C13 H13B 0.9800 . ?
C13 H13C 0.9800 . ?
C13 H13D 0.9800 . ?
C13 H13E 0.9800 . ?
C13 H13F 0.9800 . ?
C14 H14A 0.9800 . ?
C14 H14B 0.9800 . ?
C14 H14C 0.9800 . ?
C15 H15A 0.9800 . ?
C15 H15B 0.9800 . ?
C15 H15C 0.9800 . ?
C16 C17 1.4374(19) . ?
C17 C18 1.382(2) . ?
C17 C21 1.500(2) . ?
C18 H18 0.9500 . ?
C18 C19 1.397(2) . ?
C19 C20 1.487(2) . ?
C20 H20A 0.9800 . ?
C20 H20B 0.9800 . ?
C20 H20C 0.9800 . ?
C21 H21A 0.9800 . ?
C21 H21B 0.9800 . ?
C21 H21C 0.9800 . ?
C22 H22A 0.9800 . ?
C22 H22B 0.9800 . ?
C22 H22C 0.9800 . ?

loop_
_geom_torsion_atom_site_label_1
_geom_torsion_atom_site_label_2
_geom_torsion_atom_site_label_3
_geom_torsion_atom_site_label_4
_geom_torsion
_geom_torsion_site_symmetry_1
_geom_torsion_site_symmetry_2
_geom_torsion_site_symmetry_3
_geom_torsion_site_symmetry_4
_geom_torsion_publ_flag
Sb1 N1 C2 C1 -12.02(18) . . . . ?
Sb1 N1 C2 C3 169.64(9) . . . . ?
Sb1 N1 C5 C4 -169.05(9) . . . . ?
Sb1 N1 C5 C6 10.28(19) . . . . ?
Sb1 N2 C16 C6 -7.26(19) . . . . ?
Sb1 N2 C16 C17 172.58(9) . . . . ?
Sb1 N2 C19 C18 -173.41(9) . . . . ?
Sb1 N2 C19 C20 5.08(19) . . . . ?
N1 C2 C3 C4 -0.06(16) . . . . ?
N1 C5 C6 C7 -178.91(12) . . . . ?
N1 C5 C6 C16 0.1(2) . . . . ?
N2 C16 C17 C18 -0.36(15) . . . . ?
N2 C16 C17 C21 179.05(14) . . . . ?
C1 C2 C3 C4 -178.26(14) . . . . ?
C2 N1 C5 C4 -1.22(14) . . . . ?
C2 N1 C5 C6 178.11(12) . . . . ?
C2 C3 C4 C5 -0.69(15) . . . . ?
C2 C3 C4 C22 177.99(13) . . . . ?
C3 C4 C5 N1 1.16(15) . . . . ?
C3 C4 C5 C6 -178.12(13) . . . . ?
C4 C5 C6 C7 0.3(2) . . . . ?
C4 C5 C6 C16 179.30(13) . . . . ?
C5 N1 C2 C1 179.15(13) . . . . ?
C5 N1 C2 C3 0.81(15) . . . . ?
C5 C6 C7 C8 92.11(15) . . . . ?
C5 C6 C7 C12 -86.85(16) . . . . ?
C5 C6 C16 N2 -1.7(2) . . . . ?
C5 C6 C16 C17 178.53(13) . . . . ?
C6 C7 C8 C9 -177.43(12) . . . . ?
C6 C7 C8 C15 4.0(2) . . . . ?
C6 C7 C12 C11 179.00(12) . . . . ?
C6 C7 C12 C13 -0.5(2) . . . . ?
C6 C16 C17 C18 179.47(14) . . . . ?
C6 C16 C17 C21 -1.1(2) . . . . ?
C7 C6 C16 N2 177.37(12) . . . . ?
C7 C6 C16 C17 -2.4(2) . . . . ?
C7 C8 C9 C10 -1.9(2) . . . . ?
C8 C7 C12 C11 0.1(2) . . . . ?
C8 C7 C12 C13 -179.40(13) . . . . ?
C8 C9 C10 C11 0.7(2) . . . . ?
C8 C9 C10 C14 -179.90(14) . . . . ?
C9 C10 C11 C12 0.9(2) . . . . ?
C10 C11 C12 C7 -1.3(2) . . . . ?
C10 C11 C12 C13 178.16(14) . . . . ?
C12 C7 C8 C9 1.5(2) . . . . ?
C12 C7 C8 C15 -177.05(13) . . . . ?
C14 C10 C11 C12 -178.46(14) . . . . ?
C15 C8 C9 C10 176.68(13) . . . . ?
C16 N2 C19 C18 -0.94(16) . . . . ?
C16 N2 C19 C20 177.55(13) . . . . ?
C16 C6 C7 C8 -87.03(16) . . . . ?
C16 C6 C7 C12 94.01(15) . . . . ?
C16 C17 C18 C19 -0.20(16) . . . . ?
C17 C18 C19 N2 0.71(17) . . . . ?
C17 C18 C19 C20 -177.64(15) . . . . ?
C19 N2 C16 C6 -179.04(13) . . . . ?
C19 N2 C16 C17 0.80(15) . . . . ?
C21 C17 C18 C19 -179.65(13) . . . . ?
C22 C4 C5 N1 -177.39(14) . . . . ?
C22 C4 C5 C6 3.3(2) . . . . ?
